data_7701379
loop_
_publ_author_name
'Liu, Rongrong'
'Zhang, Wen-Hua'
'Wei, Donghui'
'Chen, Jing-Huo'
'Yang, Guang'

_publ_section_title
;
 Adducts of Triangular Silver(I) 3,5-Bis(trifluoromethyl)pyrazolate with
 Thiophene-Derivatives: A Weak Interaction Model of Desulfurization
;
_journal_name_full 'Dalton Transactions'
_journal_paper_doi 10.1039/C9DT03344K
_journal_year 2019
_chemical_formula_moiety 'C15 H3 Ag3 F18 N6, C6 H8 S'
_chemical_formula_sum 'C21 H11 Ag3 F18 N6 S'
_chemical_formula_weight 1045.03
_space_group_crystal_system monoclinic
_space_group_IT_number 14
_space_group_name_Hall '-P 2ybc'
_space_group_name_H-M_alt 'P 1 21/c 1'
_symmetry_space_group_name_Hall '-P 2ybc'
_symmetry_space_group_name_H-M 'P 1 21/c 1'
_atom_sites_solution_hydrogens geom
_audit_creation_date 2019-09-10
_audit_creation_method
;
Olex2 1.2
(compiled 2018.05.29 svn.r3508 for OlexSys, GUI svn.r5506)
;
_audit_update_record
;
2019-10-02 deposited with the CCDC.    2019-10-14 downloaded from the CCDC.
;
_cell_angle_alpha 90
_cell_angle_beta 105.2918(9)
_cell_angle_gamma 90
_cell_formula_units_Z 8
_cell_length_a 21.9258(5)
_cell_length_b 13.2224(3)
_cell_length_c 23.7561(6)
_cell_measurement_reflns_used 9278
_cell_measurement_temperature 298.15(10)
_cell_measurement_theta_max 27.009
_cell_measurement_theta_min 2.250
_cell_volume 6643.3(3)
_computing_cell_refinement 'SAINT v8.37A (Bruker, 2015)'
_computing_data_collection 'SAINT v8.37A (Bruker, 2015)'
_computing_data_reduction 'SAINT v8.37A (Bruker, 2015)'
_computing_structure_refinement 'SHELXL-2018/3 (Sheldrick, 2018)'
_computing_structure_solution SHELXS
_diffrn_ambient_temperature 298.15(10)
_diffrn_measured_fraction_theta_full 0.999
_diffrn_measured_fraction_theta_max 0.997
_diffrn_measurement_device_type 'CCD area detector'
_diffrn_radiation_type MoK\a
_diffrn_radiation_wavelength 0.71073
_diffrn_reflns_av_R_equivalents 0.0794
_diffrn_reflns_av_unetI/netI 0.0477
_diffrn_reflns_Laue_measured_fraction_full 0.999
_diffrn_reflns_Laue_measured_fraction_max 0.997
_diffrn_reflns_limit_h_max 28
_diffrn_reflns_limit_h_min -28
_diffrn_reflns_limit_k_max 17
_diffrn_reflns_limit_k_min -17
_diffrn_reflns_limit_l_max 30
_diffrn_reflns_limit_l_min -29
_diffrn_reflns_number 112579
_diffrn_reflns_point_group_measured_fraction_full 0.999
_diffrn_reflns_point_group_measured_fraction_max 0.997
_diffrn_reflns_theta_full 25.242
_diffrn_reflns_theta_max 27.551
_diffrn_reflns_theta_min 1.907
_exptl_absorpt_coefficient_mu 1.939
_exptl_absorpt_correction_T_max 0.7456
_exptl_absorpt_correction_T_min 0.5890
_exptl_absorpt_correction_type multi-scan
_exptl_absorpt_process_details 'SADABS 2014/5'
_exptl_crystal_colour 'clear light colourless'
_exptl_crystal_colour_lustre clear
_exptl_crystal_colour_modifier light
_exptl_crystal_colour_primary colourless
_exptl_crystal_density_diffrn 2.090
_exptl_crystal_description block
_exptl_crystal_F_000 3984
_exptl_crystal_size_max 0.25
_exptl_crystal_size_mid 0.23
_exptl_crystal_size_min 0.21
_refine_diff_density_max 0.674
_refine_diff_density_min -0.548
_refine_diff_density_rms 0.121
_refine_ls_extinction_method none
_refine_ls_goodness_of_fit_ref 1.006
_refine_ls_hydrogen_treatment constr
_refine_ls_matrix_type full
_refine_ls_number_parameters 995
_refine_ls_number_reflns 15297
_refine_ls_number_restraints 3164
_refine_ls_restrained_S_all 1.057
_refine_ls_R_factor_all 0.1275
_refine_ls_R_factor_gt 0.0551
_refine_ls_shift/su_max 0.001
_refine_ls_shift/su_mean 0.000
_refine_ls_structure_factor_coef Fsqd
_refine_ls_weighting_details 'w=1/[\s^2^(Fo^2^)+(0.0742P)^2^+10.4360P] where P=(Fo^2^+2Fc^2^)/3'
_refine_ls_weighting_scheme calc
_refine_ls_wR_factor_gt 0.1346
_refine_ls_wR_factor_ref 0.1705
_reflns_Friedel_coverage 0.000
_reflns_number_gt 7872
_reflns_number_total 15297
_reflns_threshold_expression 'I > 2\s(I)'
_cod_data_source_file c9dt03344k5.cif
_cod_data_source_block Ag3L3DMT
_cod_database_code 7701379
_shelx_shelxl_version_number 2018/3
_shelx_space_group_comment
;
The symmetry employed for this shelxl refinement is uniquely defined
by the following loop, which should always be used as a source of
symmetry information in preference to the above space-group names.
They are only intended as comments.
;
_shelx_estimated_absorpt_t_max 0.686
_shelx_estimated_absorpt_t_min 0.643
_olex2_refinement_description
;
1. Fixed Uiso
 At 1.2 times of:
  All C(H) groups
 At 1.5 times of:
  All C(H,H,H) groups
2. Restrained distances
 C1-F1 = C1-F2 = C1-F3 = C5-F4 = C5-F5 = C5-F6 = C6-F7 = C6-F8 = C6-F9 = C10-
 F10 = C10-F11 = C10-F12 = C11-F13 = C11-F14 = C11-F15 = C15-F16 = C15-F17 =
 C15-F18 = C16-F19 = C16-F20 = C16-F21 = C20-F22 = C20-F23 = C20-F24 = C21-F25 =
  C21-F26 = C21-F27 = C25-F28 = C25-F29 = C25-F30 = C26-F31 = C26-F32 = C26-F33
 = C30-F34 = C30-F35 = C30-F36 = C1-F1' = C1-F2' = C1-F3' = C5-F4' = C5-F5' =
 C5-F6' = C6-F7' = C6-F8' = C6-F9' = C10-F10' = C10-F11' = C10-F12' = C11-F13' =
  C11-F14' = C11-F15' = C15-F16' = C15-F17' = C15-F18' = C16-F19' = C16-F20' =
 C16-F21' = C20-F22' = C20-F23' = C20-F24' = C21-F25' = C21-F26' = C21-F27' =
 C25-F28' = C25-F29' = C25-F30' = C26-F31' = C26-F32' = C26-F33' = C30-F34' =
 C30-F35' = C30-F36'
 1.33 with sigma of 0.01
 F1-F2 = F1-F3 = F2-F3 = F4-F5 = F4-F6 = F5-F6 = F7-F8 = F7-F9 = F8-F9 = F10-
 F11 = F10-F12 = F11-F12 = F13-F14 = F13-F15 = F14-F15 = F16-F17 = F16-F18 =
 F17-F18 = F19-F20 = F19-F20 = F20-F21 = F22-F23 = F22-F24 = F23-F24 = F25-F26 =
  F25-F27 = F26-F27 = F28-F29 = F28-F30 = F29-F30 = F31-F32 = F31-F33 = F32-F33
 = F34-F35 = F34-F36 = F35-F36 = F1'-F2' = F1'-F3' = F2'-F3' = F4'-F5' = F4'-
 F6' = F5'-F6' = F7'-F8' = F7'-F9' = F8'-F9' = F10'-F11' = F10'-F12' = F11'-
 F12' = F13'-F14' = F13'-F15' = F14'-F15' = F16'-F17' = F16'-F18' = F17'-F18' =
 F19'-F20' = F19'-F20' = F20'-F21' = F22'-F23' = F22'-F24' = F23'-F24' = F25'-
 F26' = F25'-F27' = F26'-F27' = F28'-F29' = F28'-F30' = F29'-F30' = F31'-F32' =
 F31'-F33' = F32'-F33' = F34'-F35' = F34'-F36' = F35'-F36'
 2.13 with sigma of 0.01
 C31-C32 = C35-C36 = C37-C38 = C41-C42
 1.5 with sigma of 0.01
 S1-C32 = S1-C35 = S2-C38 = S2-C41
 1.74 with sigma of 0.01
 C32-C33 = C34-C35 = C38-C39 = C40-C41
 1.37 with sigma of 0.01
 C33-C34 = C39-C40
 1.43 with sigma of 0.01
 S1-C33 = S1-C34 = S2-C39 = S2-C40
 2.58 with sigma of 0.01
 C32-C35 = C38-C41
 2.49 with sigma of 0.01
 C32-C34 = C33-C35 = C38-C40 = C39-C41
 2.33 with sigma of 0.01
 C2-F1 \\sim C2-F2 \\sim C2-F3 \\sim C4-F4 \\sim C4-F5 \\sim C4-F6 \\sim C7-F7
\\sim C7-F8 \\sim C7-F9 \\sim C9-
 F10 \\sim C9-F11 \\sim C9-F12 \\sim C12-F13 \\sim C12-F14 \\sim C12-F15 \\sim
C14-F16 \\sim C14-F17 \\sim C14-
 F18 \\sim C17-F19 \\sim C17-F20 \\sim C17-F21 \\sim C19-F22 \\sim C19-F23
\\sim C19-F24 \\sim C22-F25 ~
 C22-F26 \\sim C22-F27 \\sim C24-F28 \\sim C24-F29 \\sim C24-F30 \\sim C27-F31
\\sim C27-F32 \\sim C27-F33
 \\sim C29-F34 \\sim C29-F35 \\sim C29-F36 \\sim C2-F1' \\sim C2-F2' \\sim
C2-F3' \\sim C4-F4' \\sim C4-F5' ~
 C4-F6' \\sim C7-F7' \\sim C7-F8' \\sim C7-F9' \\sim C9-F10' \\sim C9-F11'
\\sim C9-F12' \\sim C12-F13' ~
 C12-F14' \\sim C12-F15' \\sim C14-F16' \\sim C14-F17' \\sim C14-F18' \\sim
C17-F19' \\sim C17-F20' ~
 C17-F21' \\sim C19-F22' \\sim C19-F23' \\sim C19-F24' \\sim C22-F25' \\sim
C22-F26' \\sim C22-F27' ~
 C24-F28' \\sim C24-F29' \\sim C24-F30' \\sim C27-F31' \\sim C27-F32' \\sim
C27-F33' \\sim C29-F34' ~
 C29-F35' \\sim C29-F36'
 with sigma of 0.01
3. Restrained planarity
 S1, C31, C32, C33, C34, C35, C36
 with sigma of 0.01
 S2, C37, C38, C39, C40, C41, C42
 with sigma of 0.01
4. Uiso/Uaniso restraints and constraints
Uanis(F1) \\sim Ueq, Uanis(F2) \\sim Ueq, Uanis(F3) \\sim Ueq, Uanis(F4) \\sim
Ueq, Uanis(F5) \\sim Ueq, Uanis(F6) \\sim Ueq, Uanis(F7) \\sim Ueq, Uanis(F8)
\\sim Ueq, Uanis(F9) \\sim Ueq, Uanis(F10) \\sim Ueq, Uanis(F11) \\sim Ueq,
Uanis(F12) \\sim Ueq, Uanis(F13) \\sim Ueq, Uanis(F14) \\sim Ueq, Uanis(F15)
\\sim Ueq, Uanis(F16) \\sim Ueq, Uanis(F17) \\sim Ueq, Uanis(F18) \\sim Ueq,
Uanis(F19) \\sim Ueq, Uanis(F20) \\sim Ueq, Uanis(F21) \\sim Ueq, Uanis(F22)
\\sim Ueq, Uanis(F23) \\sim Ueq, Uanis(F24) \\sim Ueq, Uanis(F25) \\sim Ueq,
Uanis(F26) \\sim Ueq, Uanis(F27) \\sim Ueq, Uanis(F28) \\sim Ueq, Uanis(F29)
\\sim Ueq, Uanis(F30) \\sim Ueq, Uanis(F31) \\sim Ueq, Uanis(F32) \\sim Ueq,
Uanis(F33) \\sim Ueq, Uanis(F34) \\sim Ueq, Uanis(F35) \\sim Ueq, Uanis(F36)
\\sim Ueq, Uanis(F1') \\sim Ueq, Uanis(F2') \\sim Ueq, Uanis(F3') \\sim Ueq,
Uanis(F4') \\sim Ueq, Uanis(F5') \\sim Ueq, Uanis(F6') \\sim Ueq, Uanis(F7')
\\sim Ueq, Uanis(F8') \\sim Ueq, Uanis(F9') \\sim Ueq, Uanis(F10') \\sim Ueq,
Uanis(F11') \\sim Ueq, Uanis(F12') \\sim Ueq, Uanis(F13') \\sim Ueq,
Uanis(F14') \\sim Ueq, Uanis(F15') \\sim Ueq, Uanis(F16') \\sim Ueq,
Uanis(F17') \\sim Ueq, Uanis(F18') \\sim Ueq, Uanis(F19') \\sim Ueq,
Uanis(F20') \\sim Ueq, Uanis(F21') \\sim Ueq, Uanis(F22') \\sim Ueq,
Uanis(F23') \\sim Ueq, Uanis(F24') \\sim Ueq, Uanis(F25') \\sim Ueq,
Uanis(F26') \\sim Ueq, Uanis(F27') \\sim Ueq, Uanis(F28') \\sim Ueq,
Uanis(F29') \\sim Ueq, Uanis(F30') \\sim Ueq, Uanis(F31') \\sim Ueq,
Uanis(F32') \\sim Ueq, Uanis(F33') \\sim Ueq, Uanis(F34') \\sim Ueq,
Uanis(F35') \\sim Ueq, Uanis(F36') \\sim Ueq: with sigma of 0.01 and sigma for
terminal atoms of 0.02
Uanis(F1) = Uanis(F1')
Uanis(F2) = Uanis(F2')
Uanis(F3) = Uanis(F3')
Uanis(F4) = Uanis(F4')
Uanis(F5) = Uanis(F5')
Uanis(F6) = Uanis(F6')
Uanis(F7) = Uanis(F7')
Uanis(F8) = Uanis(F8')
Uanis(F9) = Uanis(F9')
Uanis(F10) = Uanis(F10')
Uanis(F11) = Uanis(F11')
Uanis(F12) = Uanis(F12')
Uanis(F13) = Uanis(F13')
Uanis(F14) = Uanis(F14')
Uanis(F15) = Uanis(F15')
Uanis(F16) = Uanis(F16')
Uanis(F17) = Uanis(F17')
Uanis(F18) = Uanis(F18')
Uanis(F19) = Uanis(F19')
Uanis(F20) = Uanis(F20')
Uanis(F21) = Uanis(F21')
Uanis(F22) = Uanis(F22')
Uanis(F23) = Uanis(F23')
Uanis(F24) = Uanis(F24')
Uanis(F25) = Uanis(F25')
Uanis(F26) = Uanis(F26')
Uanis(F27) = Uanis(F27')
Uanis(F28) = Uanis(F28')
Uanis(F29) = Uanis(F29')
Uanis(F30) = Uanis(F30')
Uanis(F31) = Uanis(F31')
Uanis(F32) = Uanis(F32')
Uanis(F33) = Uanis(F33')
Uanis(F34) = Uanis(F34')
Uanis(F35) = Uanis(F35')
Uanis(F36) = Uanis(F36')
5. Others
 Fixed Sof: F1(0.5) F2(0.5) F3(0.5) F4(0.5) F5(0.5) F6(0.5) F7(0.5) F8(0.5)
 F9(0.5) F10(0.5) F11(0.5) F12(0.5) F13(0.5) F14(0.5) F15(0.5) F16(0.5)
 F17(0.5) F18(0.5) F19(0.5) F20(0.5) F21(0.5) F22(0.5) F23(0.5) F24(0.5)
 F25(0.5) F26(0.5) F27(0.5) F28(0.5) F29(0.5) F30(0.5) F31(0.5) F32(0.5)
 F33(0.5) F34(0.5) F35(0.5) F36(0.5) F1'(0.5) F2'(0.5) F3'(0.5) F4'(0.5)
 F5'(0.5) F6'(0.5) F7'(0.5) F8'(0.5) F9'(0.5) F10'(0.5) F11'(0.5) F12'(0.5)
 F13'(0.5) F14'(0.5) F15'(0.5) F16'(0.5) F17'(0.5) F18'(0.5) F19'(0.5)
 F20'(0.5) F21'(0.5) F22'(0.5) F23'(0.5) F24'(0.5) F25'(0.5) F26'(0.5)
 F27'(0.5) F28'(0.5) F29'(0.5) F30'(0.5) F31'(0.5) F32'(0.5) F33'(0.5)
 F34'(0.5) F35'(0.5) F36'(0.5)
6.a Aromatic/amide H refined with riding coordinates:
 C3(H3), C8(H8), C13(H13), C18(H18), C23(H23), C28(H28), C33(H33), C34(H34),
 C39(H39), C40(H40)
6.b Idealised Me refined as rotating group:
 C31(H31A,H31B,H31C), C36(H36A,H36B,H36C), C37(H37A,H37B,H37C), C42(H42A,H42B,
 H42C)
;
_olex2_submission_special_instructions 'No special instructions were received'

loop_
_space_group_symop_operation_xyz
'x, y, z'
'-x, y+1/2, -z+1/2'
'-x, -y, -z'
'x, -y-1/2, z-1/2'

loop_
_atom_site_label
_atom_site_type_symbol
_atom_site_fract_x
_atom_site_fract_y
_atom_site_fract_z
_atom_site_U_iso_or_equiv
_atom_site_adp_type
_atom_site_occupancy
_atom_site_site_symmetry_order
_atom_site_calc_flag
_atom_site_refinement_flags_posn
_atom_site_refinement_flags_adp
_atom_site_refinement_flags_occupancy
_atom_site_disorder_assembly
_atom_site_disorder_group
Ag1 Ag 0.16732(3) 0.50279(4) 0.47719(3) 0.0958(2) Uani 1 1 d . . . . .
Ag2 Ag 0.25008(3) 0.28507(4) 0.50003(2) 0.07984(18) Uani 1 1 d . . . . .
Ag3 Ag 0.33073(4) 0.50758(4) 0.51586(3) 0.1002(2) Uani 1 1 d . . . . .
Ag4 Ag 0.16643(2) 0.30275(4) 0.22370(3) 0.07650(18) Uani 1 1 d . . . . .
Ag5 Ag 0.26608(2) 0.10944(4) 0.27282(3) 0.08289(19) Uani 1 1 d . . . . .
Ag6 Ag 0.32562(2) 0.34258(5) 0.24421(3) 0.08244(19) Uani 1 1 d . . . . .
S1 S 0.31993(16) 0.4783(3) 0.37712(13) 0.1439(11) Uani 1 1 d D . . . .
S2 S 0.17364(16) 0.0191(2) 0.11454(12) 0.1371(10) Uani 1 1 d D . . . .
F1 F 0.0244(6) 0.4714(9) 0.3544(5) 0.171(5) Uani 0.5 1 d D U P A 1
F2 F 0.0158(6) 0.4938(9) 0.4402(5) 0.180(6) Uani 0.5 1 d D U P A 1
F3 F -0.0447(3) 0.3879(10) 0.3823(6) 0.170(5) Uani 0.5 1 d D U P A 1
F4 F 0.1919(5) 0.0870(9) 0.4341(7) 0.172(5) Uani 0.5 1 d D U P B 1
F5 F 0.1451(7) 0.0662(8) 0.5010(4) 0.162(5) Uani 0.5 1 d D U P B 1
F6 F 0.0966(6) 0.0360(6) 0.4113(6) 0.187(5) Uani 0.5 1 d D U P B 1
F7 F 0.3542(7) 0.0690(8) 0.5058(5) 0.187(5) Uani 0.5 1 d D U P C 1
F8 F 0.3104(5) 0.0983(9) 0.5738(7) 0.197(6) Uani 0.5 1 d D U P C 1
F9 F 0.4059(6) 0.0477(7) 0.5954(6) 0.188(5) Uani 0.5 1 d D U P C 1
F10 F 0.5294(6) 0.4155(11) 0.6417(6) 0.198(6) Uani 0.5 1 d D U P D 1
F11 F 0.5187(7) 0.4455(12) 0.5518(6) 0.197(6) Uani 0.5 1 d D U P D 1
F12 F 0.4612(6) 0.5236(7) 0.5970(8) 0.198(5) Uani 0.5 1 d D U P D 1
F13 F 0.3787(7) 0.7548(15) 0.4567(6) 0.214(6) Uani 0.5 1 d D U P E 1
F14 F 0.4036(5) 0.7053(13) 0.5450(8) 0.243(7) Uani 0.5 1 d D U P E 1
F15 F 0.3780(7) 0.8586(8) 0.5253(9) 0.220(6) Uani 0.5 1 d D U P E 1
F16 F 0.0985(6) 0.6884(10) 0.5063(9) 0.214(6) Uani 0.5 1 d D U P F 1
F17 F 0.0967(6) 0.7711(16) 0.4290(5) 0.223(6) Uani 0.5 1 d D U P F 1
F18 F 0.1215(6) 0.8449(9) 0.5112(7) 0.218(6) Uani 0.5 1 d D U P F 1
F19 F 0.0177(5) 0.2746(8) 0.2753(6) 0.148(5) Uani 0.5 1 d D U P G 1
F20 F -0.0365(3) 0.1600(8) 0.2205(5) 0.148(4) Uani 0.5 1 d D U P G 1
F21 F 0.0183(5) 0.2664(9) 0.1890(5) 0.130(4) Uani 0.5 1 d D U P G 1
F22 F 0.1233(5) -0.1622(6) 0.2900(6) 0.156(5) Uani 0.5 1 d D U P H 1
F23 F 0.2018(6) -0.1180(8) 0.2586(6) 0.157(4) Uani 0.5 1 d D U P H 1
F24 F 0.2026(5) -0.0870(9) 0.3459(4) 0.159(5) Uani 0.5 1 d D U P H 1
F25 F 0.3509(5) -0.0238(10) 0.3601(6) 0.178(5) Uani 0.5 1 d D U P I 1
F26 F 0.3941(8) -0.0985(7) 0.3017(6) 0.205(6) Uani 0.5 1 d D U P I 1
F27 F 0.4497(5) -0.0474(9) 0.3851(5) 0.180(5) Uani 0.5 1 d D U P I 1
F28 F 0.4672(6) 0.3142(10) 0.2119(4) 0.156(4) Uani 0.5 1 d D U P J 1
F29 F 0.5476(3) 0.2745(10) 0.2822(7) 0.173(5) Uani 0.5 1 d D U P J 1
F30 F 0.4778(6) 0.3794(6) 0.2938(6) 0.160(4) Uani 0.5 1 d D U P J 1
F31 F 0.3758(4) 0.5419(8) 0.1972(6) 0.148(4) Uani 0.5 1 d D U P K 1
F32 F 0.3301(5) 0.6830(8) 0.1721(6) 0.177(5) Uani 0.5 1 d D U P K 1
F33 F 0.3501(6) 0.6364(11) 0.2605(4) 0.181(5) Uani 0.5 1 d D U P K 1
F34 F 0.0769(5) 0.5994(8) 0.1174(6) 0.171(5) Uani 0.5 1 d D U P L 1
F35 F 0.0730(4) 0.5168(10) 0.1944(5) 0.150(4) Uani 0.5 1 d D U P L 1
F36 F 0.0775(5) 0.4375(8) 0.1184(5) 0.162(5) Uani 0.5 1 d D U P L 1
F1' F 0.0356(6) 0.5061(7) 0.3854(7) 0.171(5) Uani 0.5 1 d D U P A 2
F2' F -0.0147(6) 0.4464(11) 0.4435(5) 0.180(6) Uani 0.5 1 d D U P A 2
F3' F -0.0339(4) 0.3921(10) 0.3562(5) 0.170(5) Uani 0.5 1 d D U P A 2
F4' F 0.1724(6) 0.0775(9) 0.4103(6) 0.172(5) Uani 0.5 1 d D U P B 2
F5' F 0.1726(7) 0.0794(8) 0.4996(4) 0.162(5) Uani 0.5 1 d D U P B 2
F6' F 0.0893(6) 0.0329(6) 0.4345(7) 0.187(5) Uani 0.5 1 d D U P B 2
F7' F 0.3245(6) 0.0841(8) 0.5088(5) 0.187(5) Uani 0.5 1 d D U P C 2
F8' F 0.3337(7) 0.0901(9) 0.5999(6) 0.197(6) Uani 0.5 1 d D U P C 2
F9' F 0.4118(5) 0.0415(6) 0.5676(7) 0.188(5) Uani 0.5 1 d D U P C 2
F10' F 0.5447(3) 0.4021(10) 0.6022(9) 0.198(6) Uani 0.5 1 d D U P D 2
F11' F 0.4755(7) 0.5146(8) 0.5619(7) 0.197(6) Uani 0.5 1 d D U P D 2
F12' F 0.4841(8) 0.4642(12) 0.6488(5) 0.198(5) Uani 0.5 1 d D U P D 2
F13' F 0.3958(6) 0.6969(10) 0.4881(10) 0.214(6) Uani 0.5 1 d D U P E 2
F14' F 0.3945(6) 0.7804(17) 0.5639(5) 0.243(7) Uani 0.5 1 d D U P E 2
F15' F 0.3697(6) 0.8524(9) 0.4810(8) 0.220(6) Uani 0.5 1 d D U P E 2
F16' F 0.1158(6) 0.7448(15) 0.5374(5) 0.214(6) Uani 0.5 1 d D U P F 2
F17' F 0.0897(5) 0.6921(12) 0.4498(8) 0.223(6) Uani 0.5 1 d D U P F 2
F18' F 0.1105(6) 0.8478(8) 0.4669(9) 0.218(6) Uani 0.5 1 d D U P F 2
F19' F 0.0370(5) 0.3033(5) 0.2543(7) 0.148(5) Uani 0.5 1 d D U P G 2
F20' F -0.0265(4) 0.1852(9) 0.2597(5) 0.148(4) Uani 0.5 1 d D U P G 2
F21' F -0.0042(5) 0.2217(10) 0.1788(4) 0.130(4) Uani 0.5 1 d D U P G 2
F22' F 0.1359(6) -0.1391(7) 0.3267(5) 0.156(5) Uani 0.5 1 d D U P H 2
F23' F 0.1591(7) -0.1492(7) 0.2450(5) 0.157(4) Uani 0.5 1 d D U P H 2
F24' F 0.2243(4) -0.0849(9) 0.3188(6) 0.159(5) Uani 0.5 1 d D U P H 2
F25' F 0.3841(7) -0.0114(9) 0.3884(5) 0.178(5) Uani 0.5 1 d D U P I 2
F26' F 0.3540(6) -0.0755(8) 0.3039(6) 0.205(6) Uani 0.5 1 d D U P I 2
F27' F 0.4508(5) -0.0833(8) 0.3491(7) 0.180(5) Uani 0.5 1 d D U P I 2
F28' F 0.5206(6) 0.2531(9) 0.2316(5) 0.156(4) Uani 0.5 1 d D U P J 2
F29' F 0.5360(4) 0.3168(10) 0.3159(4) 0.173(5) Uani 0.5 1 d D U P J 2
F30' F 0.4602(5) 0.3710(7) 0.2466(7) 0.160(4) Uani 0.5 1 d D U P J 2
F31' F 0.3777(3) 0.5481(9) 0.2381(6) 0.148(4) Uani 0.5 1 d D U P K 2
F32' F 0.3463(6) 0.6242(11) 0.1562(5) 0.177(5) Uani 0.5 1 d D U P K 2
F33' F 0.3316(6) 0.6907(8) 0.2328(7) 0.181(5) Uani 0.5 1 d D U P K 2
F34' F 0.0779(5) 0.6169(7) 0.1540(6) 0.171(5) Uani 0.5 1 d D U P L 2
F35' F 0.0711(4) 0.4649(9) 0.1809(6) 0.150(4) Uani 0.5 1 d D U P L 2
F36' F 0.0787(5) 0.4937(11) 0.0951(4) 0.162(5) Uani 0.5 1 d D U P L 2
N1 N 0.1205(3) 0.3673(4) 0.4490(2) 0.0783(16) Uani 1 1 d . . . . .
N2 N 0.1531(3) 0.2800(4) 0.4612(2) 0.0756(15) Uani 1 1 d . . . . .
N3 N 0.3471(3) 0.2863(4) 0.5388(3) 0.0801(16) Uani 1 1 d . . . . .
N4 N 0.3787(3) 0.3747(5) 0.5476(3) 0.0842(17) Uani 1 1 d . . . . .
N5 N 0.2783(5) 0.6422(5) 0.4981(3) 0.108(2) Uani 1 1 d . . . . .
N6 N 0.2167(5) 0.6402(4) 0.4931(3) 0.108(3) Uani 1 1 d . . . . .
N7 N 0.1307(3) 0.1687(4) 0.2496(2) 0.0732(14) Uani 1 1 d . . . . .
N8 N 0.1696(2) 0.0899(5) 0.2644(2) 0.0771(15) Uani 1 1 d . . . . .
N9 N 0.3629(3) 0.1339(5) 0.2892(3) 0.0841(17) Uani 1 1 d . . . . .
N10 N 0.3864(2) 0.2191(5) 0.2715(3) 0.0792(16) Uani 1 1 d . . . . .
N11 N 0.2614(3) 0.4588(4) 0.2099(3) 0.0771(15) Uani 1 1 d . . . . .
N12 N 0.1985(2) 0.4378(4) 0.1955(3) 0.0745(15) Uani 1 1 d . . . . .
C1 C 0.0132(4) 0.4222(7) 0.4008(4) 0.150(5) Uani 1 1 d D . . . .
C2 C 0.0606(3) 0.3425(5) 0.4210(3) 0.097(2) Uani 1 1 d D . . . .
C3 C 0.0548(5) 0.2388(8) 0.4140(4) 0.121(3) Uani 1 1 d . . . . .
H3 H 0.0189 0.2017 0.3960 0.146 Uiso 1 1 calc R . . . .
C4 C 0.1139(3) 0.2039(4) 0.4398(3) 0.101(3) Uani 1 1 d D . . . .
C5 C 0.1366(4) 0.0993(6) 0.4465(3) 0.135(4) Uani 1 1 d D . . . .
C6 C 0.3647(4) 0.1073(6) 0.5592(4) 0.155(5) Uani 1 1 d D . . . .
C7 C 0.3871(3) 0.2126(4) 0.5618(4) 0.105(3) Uani 1 1 d D . . . .
C8 C 0.4459(5) 0.2511(9) 0.5850(5) 0.136(4) Uani 1 1 d . . . . .
H8 H 0.4825 0.2161 0.6036 0.163 Uiso 1 1 calc R . . . .
C9 C 0.4392(3) 0.3528(6) 0.5750(4) 0.112(3) Uani 1 1 d D . . . .
C10 C 0.4856(4) 0.4329(7) 0.5936(4) 0.186(6) Uani 1 1 d D . . . .
C11 C 0.3631(5) 0.7646(6) 0.5075(4) 0.197(8) Uani 1 1 d D . . . .
C12 C 0.2972(4) 0.7394(6) 0.5013(4) 0.138(4) Uani 1 1 d D . . . .
C13 C 0.2448(7) 0.7990(7) 0.4956(5) 0.161(6) Uani 1 1 d . . . . .
H13 H 0.2435 0.8693 0.4955 0.193 Uiso 1 1 calc R . . . .
C14 C 0.1953(4) 0.7353(6) 0.4900(4) 0.129(4) Uani 1 1 d D . . . .
C15 C 0.1292(5) 0.7570(5) 0.4853(4) 0.181(7) Uani 1 1 d D . . . .
C16 C 0.0195(3) 0.2079(6) 0.2349(3) 0.107(3) Uani 1 1 d D . . . .
C17 C 0.0725(3) 0.1390(5) 0.2501(3) 0.0807(19) Uani 1 1 d D . . . .
C18 C 0.0737(4) 0.0401(7) 0.2657(4) 0.097(2) Uani 1 1 d . . . . .
H18 H 0.0398 0.0011 0.2695 0.117 Uiso 1 1 calc R . . . .
C19 C 0.1348(3) 0.0095(4) 0.2744(3) 0.087(2) Uani 1 1 d D . . . .
C20 C 0.1641(4) -0.0889(6) 0.2912(3) 0.126(3) Uani 1 1 d D . . . .
C21 C 0.4017(3) -0.0220(7) 0.3393(4) 0.153(5) Uani 1 1 d D . . . .
C22 C 0.4120(3) 0.0740(5) 0.3136(3) 0.100(3) Uani 1 1 d D . . . .
C23 C 0.4676(4) 0.1190(8) 0.3122(4) 0.121(3) Uani 1 1 d . . . . .
H23 H 0.5084 0.0938 0.3266 0.145 Uiso 1 1 calc R . . . .
C24 C 0.4497(3) 0.2099(5) 0.2848(3) 0.095(2) Uani 1 1 d D . . . .
C25 C 0.4881(3) 0.2899(7) 0.2696(3) 0.127(4) Uani 1 1 d D . . . .
C26 C 0.3302(4) 0.6018(6) 0.2056(3) 0.126(3) Uani 1 1 d D . . . .
C27 C 0.2691(3) 0.5526(5) 0.1943(3) 0.088(2) Uani 1 1 d D . . . .
C28 C 0.2108(4) 0.5963(6) 0.1694(4) 0.111(3) Uani 1 1 d . . . . .
H28 H 0.2022 0.6617 0.1551 0.133 Uiso 1 1 calc R . . . .
C29 C 0.1688(2) 0.5198(5) 0.1707(3) 0.089(2) Uani 1 1 d D . . . .
C30 C 0.0990(4) 0.5214(5) 0.1499(3) 0.128(4) Uani 1 1 d D . . . .
C31 C 0.2011(7) 0.5691(11) 0.3374(3) 0.225(9) Uani 1 1 d D . . . .
H31A H 0.1584 0.5530 0.3165 0.337 Uiso 1 1 calc GR . . . .
H31B H 0.2203 0.6091 0.3131 0.337 Uiso 1 1 calc GR . . . .
H31C H 0.2009 0.6065 0.3720 0.337 Uiso 1 1 calc GR . . . .
C32 C 0.2378(4) 0.4736(9) 0.35395(19) 0.142(4) Uani 1 1 d D . . . .
C33 C 0.2173(4) 0.3767(10) 0.3543(3) 0.153(6) Uani 1 1 d D . . . .
H33 H 0.1749 0.3586 0.3435 0.184 Uiso 1 1 calc R . . . .
C34 C 0.2674(6) 0.3059(7) 0.3730(3) 0.147(5) Uani 1 1 d D . . . .
H34 H 0.2610 0.2367 0.3754 0.177 Uiso 1 1 calc R . . . .
C35 C 0.3256(5) 0.3500(6) 0.3868(2) 0.138(4) Uani 1 1 d D . . . .
C36 C 0.3895(5) 0.3019(11) 0.4082(3) 0.177(6) Uani 1 1 d D . . . .
H36A H 0.3845 0.2307 0.4136 0.265 Uiso 1 1 calc GR . . . .
H36B H 0.4115 0.3320 0.4447 0.265 Uiso 1 1 calc GR . . . .
H36C H 0.4132 0.3121 0.3800 0.265 Uiso 1 1 calc GR . . . .
C37 C 0.1017(4) 0.1927(10) 0.0861(3) 0.160(5) Uani 1 1 d D . . . .
H37A H 0.1048 0.2651 0.0870 0.239 Uiso 1 1 calc GR . . . .
H37B H 0.0759 0.1710 0.1108 0.239 Uiso 1 1 calc GR . . . .
H37C H 0.0829 0.1707 0.0468 0.239 Uiso 1 1 calc GR . . . .
C38 C 0.1663(4) 0.1478(5) 0.10738(19) 0.113(3) Uani 1 1 d D . . . .
C39 C 0.2250(5) 0.1927(6) 0.1235(3) 0.120(4) Uani 1 1 d D . . . .
H39 H 0.2310 0.2622 0.1227 0.144 Uiso 1 1 calc R . . . .
C40 C 0.2746(4) 0.1236(8) 0.1410(3) 0.123(4) Uani 1 1 d D . . . .
H40 H 0.3168 0.1429 0.1529 0.147 Uiso 1 1 calc R . . . .
C41 C 0.2553(4) 0.0251(7) 0.1390(2) 0.133(4) Uani 1 1 d D . . . .
C42 C 0.2954(8) -0.0669(11) 0.1547(4) 0.221(8) Uani 1 1 d D . . . .
H42A H 0.3385 -0.0471 0.1719 0.332 Uiso 1 1 calc GR . . . .
H42B H 0.2932 -0.1061 0.1202 0.332 Uiso 1 1 calc GR . . . .
H42C H 0.2805 -0.1067 0.1822 0.332 Uiso 1 1 calc GR . . . .

loop_
_atom_site_aniso_label
_atom_site_aniso_U_11
_atom_site_aniso_U_22
_atom_site_aniso_U_33
_atom_site_aniso_U_23
_atom_site_aniso_U_13
_atom_site_aniso_U_12
Ag1 0.1218(5) 0.0560(3) 0.1047(5) 0.0042(3) 0.0213(4) 0.0136(3)
Ag2 0.0809(4) 0.0593(3) 0.0904(4) 0.0012(3) 0.0067(3) 0.0043(2)
Ag3 0.1224(5) 0.0597(3) 0.1138(5) -0.0068(3) 0.0230(4) -0.0090(3)
Ag4 0.0635(3) 0.0809(4) 0.0869(4) 0.0138(3) 0.0232(3) 0.0039(2)
Ag5 0.0620(3) 0.0835(4) 0.0999(4) 0.0058(3) 0.0155(3) 0.0106(3)
Ag6 0.0598(3) 0.0884(4) 0.0941(4) 0.0092(3) 0.0114(3) 0.0121(3)
S1 0.149(3) 0.181(3) 0.104(2) -0.021(2) 0.0389(18) -0.036(2)
S2 0.172(3) 0.141(2) 0.1036(19) -0.0215(17) 0.0466(19) -0.050(2)
F1 0.157(7) 0.136(8) 0.186(11) 0.042(8) -0.014(8) 0.027(6)
F2 0.166(10) 0.193(10) 0.170(7) -0.015(7) 0.024(7) 0.082(9)
F3 0.106(5) 0.232(8) 0.159(10) 0.001(7) 0.013(6) 0.035(5)
F4 0.194(9) 0.100(5) 0.203(11) -0.048(6) 0.018(9) 0.015(6)
F5 0.201(11) 0.086(4) 0.173(6) 0.032(4) 0.004(6) -0.022(6)
F6 0.218(7) 0.099(4) 0.210(11) -0.005(5) -0.004(7) -0.064(5)
F7 0.197(12) 0.102(6) 0.230(8) -0.033(6) -0.001(8) 0.026(7)
F8 0.188(10) 0.130(6) 0.257(12) 0.067(7) 0.032(9) 0.011(7)
F9 0.172(6) 0.106(4) 0.248(12) 0.025(6) -0.009(7) 0.055(5)
F10 0.117(6) 0.236(9) 0.212(12) -0.012(10) -0.009(7) -0.038(7)
F11 0.167(10) 0.177(10) 0.233(10) 0.008(8) 0.027(8) -0.067(7)
F12 0.208(10) 0.165(9) 0.185(10) -0.058(7) -0.012(8) -0.038(7)
F13 0.234(10) 0.180(11) 0.245(12) 0.006(9) 0.095(9) -0.029(9)
F14 0.230(10) 0.235(14) 0.250(12) -0.010(11) 0.036(9) -0.049(10)
F15 0.287(10) 0.131(6) 0.240(14) -0.014(9) 0.063(10) -0.081(7)
F16 0.217(10) 0.179(11) 0.258(12) 0.001(9) 0.084(9) 0.033(9)
F17 0.211(9) 0.224(12) 0.204(10) 0.003(10) 0.001(8) 0.049(10)
F18 0.279(10) 0.131(6) 0.232(13) 0.016(9) 0.045(10) 0.089(7)
F19 0.134(7) 0.161(7) 0.156(9) -0.009(6) 0.049(6) 0.049(6)
F20 0.085(4) 0.176(7) 0.197(11) 0.022(8) 0.062(6) 0.006(4)
F21 0.095(7) 0.164(9) 0.125(5) 0.024(6) 0.019(5) 0.025(6)
F22 0.168(7) 0.105(5) 0.193(11) 0.043(7) 0.045(8) -0.014(5)
F23 0.194(11) 0.108(6) 0.183(8) 0.004(6) 0.077(8) 0.035(7)
F24 0.140(7) 0.130(5) 0.198(10) 0.050(7) 0.027(7) 0.034(6)
F25 0.196(11) 0.157(7) 0.180(10) 0.080(7) 0.049(9) 0.051(7)
F26 0.217(13) 0.147(8) 0.242(9) 0.009(7) 0.045(9) 0.017(8)
F27 0.154(6) 0.155(8) 0.212(12) 0.058(8) 0.015(7) 0.064(6)
F28 0.144(7) 0.203(9) 0.134(7) 0.014(6) 0.061(6) -0.015(6)
F29 0.085(5) 0.218(10) 0.222(11) 0.004(8) 0.050(6) -0.002(6)
F30 0.138(7) 0.149(6) 0.207(11) -0.011(8) 0.071(8) -0.030(5)
F31 0.095(4) 0.149(6) 0.198(11) 0.023(8) 0.035(6) -0.025(4)
F32 0.164(8) 0.166(11) 0.214(9) 0.043(8) 0.073(6) -0.049(8)
F33 0.167(8) 0.153(10) 0.216(11) -0.029(8) 0.041(8) -0.036(8)
F34 0.122(5) 0.175(7) 0.208(12) 0.071(8) 0.030(7) 0.075(5)
F35 0.091(4) 0.149(10) 0.219(8) 0.026(8) 0.059(5) 0.030(5)
F36 0.105(5) 0.201(11) 0.159(8) 0.004(8) -0.003(5) 0.033(7)
F1' 0.157(7) 0.136(8) 0.186(11) 0.042(8) -0.014(8) 0.027(6)
F2' 0.166(10) 0.193(10) 0.170(7) -0.015(7) 0.024(7) 0.082(9)
F3' 0.106(5) 0.232(8) 0.159(10) 0.001(7) 0.013(6) 0.035(5)
F4' 0.194(9) 0.100(5) 0.203(11) -0.048(6) 0.018(9) 0.015(6)
F5' 0.201(11) 0.086(4) 0.173(6) 0.032(4) 0.004(6) -0.022(6)
F6' 0.218(7) 0.099(4) 0.210(11) -0.005(5) -0.004(7) -0.064(5)
F7' 0.197(12) 0.102(6) 0.230(8) -0.033(6) -0.001(8) 0.026(7)
F8' 0.188(10) 0.130(6) 0.257(12) 0.067(7) 0.032(9) 0.011(7)
F9' 0.172(6) 0.106(4) 0.248(12) 0.025(6) -0.009(7) 0.055(5)
F10' 0.117(6) 0.236(9) 0.212(12) -0.012(10) -0.009(7) -0.038(7)
F11' 0.167(10) 0.177(10) 0.233(10) 0.008(8) 0.027(8) -0.067(7)
F12' 0.208(10) 0.165(9) 0.185(10) -0.058(7) -0.012(8) -0.038(7)
F13' 0.234(10) 0.180(11) 0.245(12) 0.006(9) 0.095(9) -0.029(9)
F14' 0.230(10) 0.235(14) 0.250(12) -0.010(11) 0.036(9) -0.049(10)
F15' 0.287(10) 0.131(6) 0.240(14) -0.014(9) 0.063(10) -0.081(7)
F16' 0.217(10) 0.179(11) 0.258(12) 0.001(9) 0.084(9) 0.033(9)
F17' 0.211(9) 0.224(12) 0.204(10) 0.003(10) 0.001(8) 0.049(10)
F18' 0.279(10) 0.131(6) 0.232(13) 0.016(9) 0.045(10) 0.089(7)
F19' 0.134(7) 0.161(7) 0.156(9) -0.009(6) 0.049(6) 0.049(6)
F20' 0.085(4) 0.176(7) 0.197(11) 0.022(8) 0.062(6) 0.006(4)
F21' 0.095(7) 0.164(9) 0.125(5) 0.024(6) 0.019(5) 0.025(6)
F22' 0.168(7) 0.105(5) 0.193(11) 0.043(7) 0.045(8) -0.014(5)
F23' 0.194(11) 0.108(6) 0.183(8) 0.004(6) 0.077(8) 0.035(7)
F24' 0.140(7) 0.130(5) 0.198(10) 0.050(7) 0.027(7) 0.034(6)
F25' 0.196(11) 0.157(7) 0.180(10) 0.080(7) 0.049(9) 0.051(7)
F26' 0.217(13) 0.147(8) 0.242(9) 0.009(7) 0.045(9) 0.017(8)
F27' 0.154(6) 0.155(8) 0.212(12) 0.058(8) 0.015(7) 0.064(6)
F28' 0.144(7) 0.203(9) 0.134(7) 0.014(6) 0.061(6) -0.015(6)
F29' 0.085(5) 0.218(10) 0.222(11) 0.004(8) 0.050(6) -0.002(6)
F30' 0.138(7) 0.149(6) 0.207(11) -0.011(8) 0.071(8) -0.030(5)
F31' 0.095(4) 0.149(6) 0.198(11) 0.023(8) 0.035(6) -0.025(4)
F32' 0.164(8) 0.166(11) 0.214(9) 0.043(8) 0.073(6) -0.049(8)
F33' 0.167(8) 0.153(10) 0.216(11) -0.029(8) 0.041(8) -0.036(8)
F34' 0.122(5) 0.175(7) 0.208(12) 0.071(8) 0.030(7) 0.075(5)
F35' 0.091(4) 0.149(10) 0.219(8) 0.026(8) 0.059(5) 0.030(5)
F36' 0.105(5) 0.201(11) 0.159(8) 0.004(8) -0.003(5) 0.033(7)
N1 0.082(4) 0.075(4) 0.074(4) 0.010(3) 0.013(3) 0.007(3)
N2 0.079(4) 0.064(3) 0.080(4) 0.007(3) 0.015(3) -0.001(3)
N3 0.087(4) 0.064(4) 0.084(4) 0.000(3) 0.012(3) 0.012(3)
N4 0.087(4) 0.074(4) 0.084(4) -0.006(3) 0.009(3) 0.004(3)
N5 0.174(8) 0.047(4) 0.104(5) 0.000(3) 0.037(6) -0.007(4)
N6 0.186(8) 0.041(3) 0.094(5) 0.007(3) 0.034(6) 0.017(4)
N7 0.064(3) 0.080(4) 0.075(4) 0.008(3) 0.018(3) -0.003(3)
N8 0.058(3) 0.092(4) 0.078(4) -0.001(3) 0.014(3) -0.002(3)
N9 0.059(3) 0.092(4) 0.096(4) 0.002(4) 0.011(3) 0.024(3)
N10 0.053(3) 0.094(4) 0.085(4) -0.002(3) 0.008(3) 0.017(3)
N11 0.074(4) 0.069(4) 0.091(4) 0.010(3) 0.026(3) 0.009(3)
N12 0.062(3) 0.073(3) 0.090(4) 0.017(3) 0.021(3) 0.010(3)
C1 0.098(8) 0.159(11) 0.174(12) -0.013(10) 0.003(8) 0.023(8)
C2 0.080(5) 0.118(7) 0.085(6) 0.013(5) 0.007(4) 0.016(5)
C3 0.104(7) 0.120(8) 0.121(8) -0.001(6) -0.004(6) -0.031(6)
C4 0.111(7) 0.069(5) 0.105(6) 0.001(4) -0.004(5) -0.026(5)
C5 0.169(11) 0.075(6) 0.138(10) -0.003(6) 0.001(8) -0.044(7)
C6 0.196(13) 0.091(8) 0.171(12) 0.037(8) 0.038(10) 0.063(9)
C7 0.097(6) 0.076(5) 0.121(7) 0.006(5) -0.010(5) 0.022(5)
C8 0.117(8) 0.128(9) 0.135(9) 0.017(7) -0.018(7) 0.036(7)
C9 0.093(6) 0.109(7) 0.116(7) -0.019(6) -0.004(5) -0.006(5)
C10 0.108(9) 0.195(15) 0.224(16) -0.007(13) -0.014(10) -0.024(10)
C11 0.29(2) 0.094(8) 0.226(17) -0.024(9) 0.092(16) -0.102(11)
C12 0.243(14) 0.043(5) 0.128(8) 0.008(5) 0.048(9) -0.014(7)
C13 0.277(18) 0.047(5) 0.162(11) 0.002(6) 0.062(11) -0.001(8)
C14 0.210(12) 0.055(5) 0.127(8) 0.002(5) 0.053(8) 0.018(7)
C15 0.238(18) 0.073(7) 0.223(17) 0.006(8) 0.043(14) 0.059(9)
C16 0.068(5) 0.123(7) 0.142(9) 0.008(6) 0.050(5) 0.003(5)
C17 0.070(5) 0.093(5) 0.080(5) 0.004(4) 0.021(4) -0.005(4)
C18 0.073(5) 0.112(7) 0.108(6) 0.008(5) 0.026(4) -0.020(4)
C19 0.084(5) 0.079(5) 0.093(6) 0.005(4) 0.017(4) -0.012(4)
C20 0.128(8) 0.103(8) 0.148(10) 0.032(7) 0.038(7) -0.009(6)
C21 0.128(9) 0.152(11) 0.182(12) 0.051(10) 0.050(9) 0.093(8)
C22 0.068(5) 0.101(6) 0.123(7) 0.016(5) 0.009(4) 0.040(4)
C23 0.077(6) 0.133(8) 0.145(9) 0.012(7) 0.018(5) 0.046(6)
C24 0.055(4) 0.130(7) 0.099(6) -0.011(5) 0.017(4) 0.016(5)
C25 0.064(5) 0.185(12) 0.136(9) 0.012(8) 0.032(6) 0.009(6)
C26 0.121(8) 0.100(7) 0.160(10) 0.017(7) 0.043(7) -0.008(6)
C27 0.080(5) 0.072(5) 0.113(6) 0.011(4) 0.030(4) -0.004(4)
C28 0.113(7) 0.075(5) 0.152(8) 0.029(5) 0.048(6) 0.016(5)
C29 0.077(5) 0.089(5) 0.103(6) 0.023(4) 0.026(4) 0.025(4)
C30 0.116(8) 0.120(8) 0.154(10) 0.060(7) 0.047(8) 0.050(6)
C31 0.208(16) 0.36(3) 0.098(9) -0.001(12) 0.034(9) 0.097(17)
C32 0.127(9) 0.238(15) 0.063(6) -0.013(8) 0.029(6) 0.017(10)
C33 0.158(12) 0.244(17) 0.067(6) -0.032(8) 0.045(7) -0.066(12)
C34 0.146(10) 0.214(14) 0.099(8) -0.065(8) 0.061(7) -0.080(10)
C35 0.170(11) 0.185(12) 0.068(6) -0.037(7) 0.049(7) -0.006(10)
C36 0.162(12) 0.260(18) 0.114(9) -0.039(10) 0.046(8) 0.030(11)
C37 0.132(9) 0.247(16) 0.113(8) -0.040(9) 0.056(7) -0.009(9)
C38 0.150(9) 0.136(8) 0.062(5) -0.025(5) 0.042(5) -0.015(7)
C39 0.140(9) 0.153(9) 0.081(6) -0.042(6) 0.056(6) -0.067(8)
C40 0.154(10) 0.143(10) 0.077(6) -0.010(6) 0.040(6) -0.044(8)
C41 0.159(10) 0.182(12) 0.064(6) 0.002(7) 0.040(6) 0.024(9)
C42 0.32(2) 0.233(18) 0.110(10) 0.003(11) 0.053(12) 0.081(17)

loop_
_atom_type_symbol
_atom_type_description
_atom_type_scat_dispersion_real
_atom_type_scat_dispersion_imag
_atom_type_scat_source
C C 0.0033 0.0016 'International Tables Vol C Tables 4.2.6.8 and 6.1.1.4'
H H 0.0000 0.0000 'International Tables Vol C Tables 4.2.6.8 and 6.1.1.4'
Ag Ag -0.8971 1.1015 'International Tables Vol C Tables 4.2.6.8 and 6.1.1.4'
F F 0.0171 0.0103 'International Tables Vol C Tables 4.2.6.8 and 6.1.1.4'
N N 0.0061 0.0033 'International Tables Vol C Tables 4.2.6.8 and 6.1.1.4'
S S 0.1246 0.1234 'International Tables Vol C Tables 4.2.6.8 and 6.1.1.4'

loop_
_geom_angle_atom_site_label_1
_geom_angle_atom_site_label_2
_geom_angle_atom_site_label_3
_geom_angle
N1 Ag1 Ag2 61.08(16)
N1 Ag1 N6 171.4(3)
N6 Ag1 Ag2 118.7(2)
N2 Ag2 Ag1 60.86(15)
N3 Ag2 Ag1 120.53(16)
N3 Ag2 N2 178.6(2)
N4 Ag3 N5 169.8(3)
N7 Ag4 Ag5 60.97(15)
N12 Ag4 Ag5 121.09(14)
N12 Ag4 N7 177.7(2)
N8 Ag5 Ag4 60.77(17)
N9 Ag5 Ag4 118.96(18)
N9 Ag5 N8 174.6(2)
N11 Ag6 N10 174.8(2)
C35 S1 C32 92.3(3)
C38 S2 C41 92.8(3)
N2 N1 Ag1 118.6(4)
C2 N1 Ag1 134.5(5)
C2 N1 N2 106.8(5)
N1 N2 Ag2 119.2(4)
C4 N2 Ag2 132.3(4)
C4 N2 N1 108.2(5)
N4 N3 Ag2 119.9(4)
C7 N3 Ag2 131.5(5)
C7 N3 N4 108.4(6)
N3 N4 Ag3 119.1(4)
N3 N4 C9 106.8(6)
C9 N4 Ag3 134.0(5)
N6 N5 Ag3 119.5(5)
N6 N5 C12 108.5(7)
C12 N5 Ag3 130.7(7)
N5 N6 Ag1 120.0(5)
N5 N6 C14 108.8(7)
C14 N6 Ag1 130.3(7)
N8 N7 Ag4 118.4(4)
N8 N7 C17 108.2(5)
C17 N7 Ag4 133.1(4)
N7 N8 Ag5 119.4(4)
N7 N8 C19 107.9(5)
C19 N8 Ag5 132.6(5)
N10 N9 Ag5 121.7(4)
C22 N9 Ag5 130.8(5)
C22 N9 N10 107.4(5)
N9 N10 Ag6 118.8(4)
C24 N10 Ag6 132.5(5)
C24 N10 N9 107.8(5)
N12 N11 Ag6 118.7(4)
C27 N11 Ag6 132.5(4)
C27 N11 N12 108.6(5)
N11 N12 Ag4 119.9(4)
C29 N12 Ag4 132.4(4)
C29 N12 N11 107.0(5)
F1 C1 C2 110.1(7)
F2 C1 F1 104.4(8)
F2 C1 C2 112.8(7)
F3 C1 F1 105.1(8)
F3 C1 F2 110.1(8)
F3 C1 C2 113.6(7)
F1' C1 F2' 106.7(8)
F1' C1 F3' 107.5(8)
F1' C1 C2 114.5(7)
F2' C1 C2 110.3(7)
F3' C1 F2' 105.1(8)
F3' C1 C2 112.2(7)
N1 C2 C1 120.0(6)
N1 C2 C3 110.4(6)
C3 C2 C1 129.5(7)
C4 C3 C2 103.6(7)
N2 C4 C3 110.9(6)
N2 C4 C5 120.3(5)
C3 C4 C5 128.7(7)
F4 C5 F5 105.7(8)
F4 C5 F6 105.7(8)
F4 C5 C4 113.2(7)
F5 C5 F6 107.7(8)
F5 C5 C4 111.9(7)
F6 C5 C4 112.1(7)
F4' C5 C4 111.9(7)
F5' C5 F4' 105.3(8)
F5' C5 F6' 108.0(8)
F5' C5 C4 113.0(7)
F6' C5 F4' 106.0(8)
F6' C5 C4 112.1(7)
F7 C6 F8 105.9(8)
F7 C6 F9 107.9(8)
F7 C6 C7 111.9(7)
F8 C6 C7 112.7(7)
F9 C6 F8 106.3(8)
F9 C6 C7 111.8(7)
F7' C6 F8' 105.8(8)
F7' C6 F9' 106.8(8)
F7' C6 C7 113.1(7)
F8' C6 C7 111.0(7)
F9' C6 F8' 107.7(8)
F9' C6 C7 112.1(7)
N3 C7 C6 120.0(6)
N3 C7 C8 110.2(6)
C8 C7 C6 129.8(7)
C7 C8 C9 104.4(7)
N4 C9 C8 110.1(6)
N4 C9 C10 120.8(6)
C8 C9 C10 128.9(7)
F10 C10 F11 104.2(8)
F10 C10 F12 108.8(8)
F10 C10 C9 115.6(7)
F11 C10 C9 109.1(7)
F12 C10 F11 103.3(8)
F12 C10 C9 114.6(7)
F10' C10 F12' 102.3(7)
F10' C10 C9 113.7(7)
F11' C10 F10' 110.8(9)
F11' C10 F12' 104.9(8)
F11' C10 C9 115.4(7)
F12' C10 C9 108.4(7)
F13 C11 C12 111.7(7)
F14 C11 F13 105.0(9)
F14 C11 C12 113.7(7)
F15 C11 F13 106.1(8)
F15 C11 F14 105.8(8)
F15 C11 C12 113.8(8)
F13' C11 F14' 105.8(9)
F13' C11 F15' 106.8(8)
F13' C11 C12 115.6(7)
F14' C11 C12 111.7(7)
F15' C11 F14' 103.9(8)
F15' C11 C12 112.2(7)
N5 C12 C11 120.7(7)
N5 C12 C13 107.7(8)
C13 C12 C11 131.6(8)
C14 C13 C12 106.4(8)
N6 C14 C13 108.5(8)
N6 C14 C15 121.3(7)
C13 C14 C15 130.0(8)
F16 C15 F17 106.5(9)
F16 C15 F18 106.6(8)
F16 C15 C14 115.9(7)
F17 C15 C14 111.1(7)
F18 C15 F17 103.7(8)
F18 C15 C14 112.2(7)
F16' C15 C14 110.9(7)
F17' C15 F16' 103.8(8)
F17' C15 C14 112.7(7)
F18' C15 F16' 106.8(8)
F18' C15 F17' 106.5(8)
F18' C15 C14 115.2(8)
F19 C16 F20 107.4(6)
F19 C16 F21 102.2(11)
F19 C16 C17 114.7(7)
F20 C16 C17 112.7(6)
F21 C16 F20 104.2(7)
F21 C16 C17 114.4(7)
F19' C16 C17 111.3(6)
F20' C16 F19' 103.7(6)
F20' C16 C17 113.6(6)
F21' C16 F19' 102.6(11)
F21' C16 F20' 109.7(7)
F21' C16 C17 114.9(7)
N7 C17 C16 121.1(5)
N7 C17 C18 109.6(5)
C18 C17 C16 129.3(6)
C17 C18 C19 106.0(6)
N8 C19 C20 121.1(5)
C18 C19 N8 108.3(5)
C18 C19 C20 130.6(6)
F22 C20 F23 107.3(8)
F22 C20 F24 106.5(7)
F22 C20 C19 113.8(7)
F23 C20 F24 103.8(7)
F23 C20 C19 113.2(6)
F24 C20 C19 111.4(7)
F22' C20 C19 111.8(7)
F23' C20 F22' 105.5(7)
F23' C20 C19 111.9(6)
F24' C20 F22' 106.0(7)
F24' C20 F23' 106.7(8)
F24' C20 C19 114.4(7)
F25 C21 F27 104.3(8)
F25 C21 C22 114.2(6)
F26 C21 F25 105.4(8)
F26 C21 F27 106.7(7)
F26 C21 C22 112.9(7)
F27 C21 C22 112.6(7)
F25' C21 F26' 104.0(8)
F25' C21 C22 113.0(7)
F26' C21 C22 112.1(7)
F27' C21 F25' 108.7(8)
F27' C21 F26' 104.5(8)
F27' C21 C22 113.7(7)
N9 C22 C21 120.2(6)
N9 C22 C23 110.7(6)
C23 C22 C21 129.0(6)
C22 C23 C24 104.3(6)
N10 C24 C23 109.8(6)
N10 C24 C25 120.3(6)
C23 C24 C25 129.9(6)
F28 C25 C24 110.9(6)
F29 C25 F28 108.9(7)
F29 C25 F30 108.3(8)
F29 C25 C24 116.7(7)
F30 C25 F28 99.8(7)
F30 C25 C24 110.9(6)
F28' C25 C24 109.7(6)
F29' C25 F28' 101.6(6)
F29' C25 C24 111.5(6)
F30' C25 F28' 106.6(8)
F30' C25 F29' 107.9(8)
F30' C25 C24 118.1(6)
F31 C26 F32 105.8(7)
F31 C26 F33 106.5(8)
F31 C26 C27 113.5(6)
F32 C26 F33 104.7(7)
F32 C26 C27 113.2(7)
F33 C26 C27 112.4(7)
F31' C26 F32' 106.2(8)
F31' C26 F33' 106.0(8)
F31' C26 C27 114.4(6)
F32' C26 C27 112.3(7)
F33' C26 F32' 104.5(7)
F33' C26 C27 112.7(7)
N11 C27 C26 123.5(5)
N11 C27 C28 109.9(6)
C28 C27 C26 126.5(6)
C29 C28 C27 103.4(6)
N12 C29 C28 111.1(5)
N12 C29 C30 120.4(5)
C28 C29 C30 128.5(6)
F34 C30 F35 109.6(7)
F34 C30 F36 107.5(8)
F34 C30 C29 113.6(7)
F35 C30 F36 104.0(7)
F35 C30 C29 110.9(7)
F36 C30 C29 110.7(6)
F34' C30 C29 109.4(7)
F35' C30 F34' 105.8(7)
F35' C30 F36' 108.1(8)
F35' C30 C29 113.5(6)
F36' C30 F34' 107.3(7)
F36' C30 C29 112.3(7)
C31 C32 S1 119.6(10)
C33 C32 S1 110.4(5)
C33 C32 C31 130.0(11)
C32 C33 C34 113.2(6)
C35 C34 C33 113.0(6)
C34 C35 S1 111.1(5)
C34 C35 C36 129.2(10)
C36 C35 S1 119.6(9)
C37 C38 S2 118.9(8)
C39 C38 S2 110.1(5)
C39 C38 C37 131.0(8)
C38 C39 C40 113.5(5)
C41 C40 C39 113.8(5)
C40 C41 S2 109.8(5)
C40 C41 C42 127.8(10)
C42 C41 S2 122.5(10)

loop_
_geom_bond_atom_site_label_1
_geom_bond_atom_site_label_2
_geom_bond_distance
Ag1 Ag2 3.3697(7)
Ag1 N1 2.085(6)
Ag1 N6 2.099(8)
Ag2 N2 2.084(6)
Ag2 N3 2.084(6)
Ag3 N4 2.084(6)
Ag3 N5 2.101(8)
Ag4 Ag5 3.3651(7)
Ag4 N7 2.095(6)
Ag4 N12 2.093(6)
Ag5 N8 2.088(5)
Ag5 N9 2.081(6)
Ag6 N10 2.099(6)
Ag6 N11 2.098(5)
S1 C32 1.740(7)
S1 C35 1.713(7)
S2 C38 1.714(7)
S2 C41 1.733(7)
F1 C1 1.359(8)
F2 C1 1.322(8)
F3 C1 1.310(8)
F4 C5 1.331(8)
F5 C5 1.332(8)
F6 C5 1.335(8)
F7 C6 1.328(8)
F8 C6 1.330(9)
F9 C6 1.330(8)
F10 C10 1.305(8)
F11 C10 1.385(8)
F12 C10 1.324(8)
F13 C11 1.345(8)
F14 C11 1.335(8)
F15 C11 1.325(8)
F16 C15 1.305(8)
F17 C15 1.351(8)
F18 C15 1.346(8)
F19 C16 1.311(8)
F20 C16 1.345(7)
F21 C16 1.331(8)
F22 C20 1.315(8)
F23 C20 1.331(8)
F24 C20 1.349(8)
F25 C21 1.334(8)
F26 C21 1.330(8)
F27 C21 1.341(8)
F28 C25 1.364(8)
F29 C25 1.275(7)
F30 C25 1.360(8)
F31 C26 1.331(8)
F32 C26 1.336(8)
F33 C26 1.342(8)
F34 C30 1.303(7)
F35 C30 1.330(8)
F36 C30 1.352(8)
F1' C1 1.304(8)
F2' C1 1.353(8)
F3' C1 1.332(8)
F4' C5 1.340(8)
F5' C5 1.327(8)
F6' C5 1.331(8)
F7' C6 1.322(8)
F8' C6 1.340(8)
F9' C6 1.325(8)
F10' C10 1.322(8)
F11' C10 1.302(8)
F12' C10 1.385(8)
F13' C11 1.307(8)
F14' C11 1.352(8)
F15' C11 1.346(8)
F16' C15 1.355(8)
F17' C15 1.346(8)
F18' C15 1.306(8)
F19' C16 1.363(8)
F20' C16 1.331(7)
F21' C16 1.310(8)
F22' C20 1.344(8)
F23' C20 1.338(8)
F24' C20 1.311(8)
F25' C21 1.330(8)
F26' C21 1.356(8)
F27' C21 1.318(8)
F28' C25 1.378(8)
F29' C25 1.353(8)
F30' C25 1.284(8)
F31' C26 1.326(8)
F32' C26 1.347(8)
F33' C26 1.336(8)
F34' C30 1.357(8)
F35' C30 1.310(8)
F36' C30 1.311(8)
N1 N2 1.348(8)
N1 C2 1.347(9)
N2 C4 1.334(8)
N3 N4 1.346(8)
N3 C7 1.328(8)
N4 C9 1.346(9)
N5 N6 1.323(11)
N5 C12 1.346(10)
N6 C14 1.337(10)
N7 N8 1.333(8)
N7 C17 1.338(8)
N8 C19 1.365(8)
N9 N10 1.351(8)
N9 C22 1.339(8)
N10 C24 1.345(8)
N11 N12 1.358(7)
N11 C27 1.318(8)
N12 C29 1.322(8)
C1 C2 1.470(9)
C2 C3 1.383(12)
C3 C4 1.360(11)
C4 C5 1.464(9)
C6 C7 1.473(10)
C7 C8 1.361(12)
C8 C9 1.367(13)
C9 C10 1.455(10)
C11 C12 1.450(10)
C12 C13 1.371(14)
C13 C14 1.354(14)
C14 C15 1.452(10)
C16 C17 1.445(8)
C17 C18 1.357(10)
C18 C19 1.361(10)
C19 C20 1.459(9)
C21 C22 1.452(10)
C22 C23 1.364(11)
C23 C24 1.375(11)
C24 C25 1.455(9)
C26 C27 1.449(9)
C27 C28 1.386(10)
C28 C29 1.374(10)
C29 C30 1.478(9)
C31 C32 1.493(9)
C32 C33 1.358(8)
C33 C34 1.422(8)
C34 C35 1.363(8)
C35 C36 1.499(8)
C37 C38 1.496(8)
C38 C39 1.376(7)
C39 C40 1.397(7)
C40 C41 1.367(8)
C41 C42 1.490(9)
